data_7133610
loop_
_publ_author_name
'Samanta, Arup'
'Chaubey, Amit'
'Pal, Debjyoti'
'Majhi, Krishna'
'Srimani, Dipankar'

_publ_section_title
;
 Redox-enabled cooperative catalysis by activating secondary alcohols
 using low-valent Zn complexes.
;
_journal_issue 75
_journal_name_full 'Chemical communications (Cambridge, England)'
_journal_page_first 10398
_journal_page_last 10401
_journal_paper_doi 10.1039/d4cc03407d
_journal_volume 60
_journal_year 2024
_chemical_formula_moiety 'C11 H10 Br2 N4 Zn'
_chemical_formula_sum 'C11 H10 Br2 N4 Zn'
_chemical_formula_weight 423.42
_space_group_crystal_system triclinic
_space_group_IT_number 2
_space_group_name_Hall '-P 1'
_space_group_name_H-M_alt 'P -1'
_atom_sites_solution_hydrogens geom
_audit_creation_date 2024-01-17
_audit_creation_method
;
Olex2 1.5
(compiled 2023.08.24 svn.re1ec1418 for OlexSys, GUI svn.r6817)
;
_audit_update_record
;
2024-05-23 deposited with the CCDC.	2024-08-26 downloaded from the CCDC.
;
_cell_angle_alpha 76.839(2)
_cell_angle_beta 84.112(2)
_cell_angle_gamma 81.127(2)
_cell_formula_units_Z 2
_cell_length_a 7.6960(6)
_cell_length_b 7.9855(6)
_cell_length_c 11.6761(8)
_cell_measurement_reflns_used 9953
_cell_measurement_temperature 296(2)
_cell_measurement_theta_max 25.03
_cell_measurement_theta_min 2.64
_cell_volume 688.66(9)
_computing_cell_refinement 'SAINT V8.40B (?, 2016)'
_computing_data_reduction 'SAINT V8.40B (?, 2016)'
_computing_molecular_graphics 'Olex2 1.5 (Dolomanov et al., 2009)'
_computing_publication_material 'Olex2 1.5 (Dolomanov et al., 2009)'
_computing_structure_refinement 'SHELXL 2018/3 (Sheldrick, 2015)'
_computing_structure_solution 'SHELXT 2018/2 (Sheldrick, 2018)'
_diffrn_ambient_temperature 296.00
_diffrn_measured_fraction_theta_full 0.993
_diffrn_measured_fraction_theta_max 0.993
_diffrn_measurement_device_type 'Bruker APEX-II CCD'
_diffrn_measurement_method '\f and \w scans'
_diffrn_radiation_type MoK\a
_diffrn_radiation_wavelength 0.71073
_diffrn_reflns_av_R_equivalents 0.0324
_diffrn_reflns_av_unetI/netI 0.0196
_diffrn_reflns_Laue_measured_fraction_full 0.993
_diffrn_reflns_Laue_measured_fraction_max 0.993
_diffrn_reflns_limit_h_max 9
_diffrn_reflns_limit_h_min -9
_diffrn_reflns_limit_k_max 9
_diffrn_reflns_limit_k_min -9
_diffrn_reflns_limit_l_max 13
_diffrn_reflns_limit_l_min -13
_diffrn_reflns_number 15893
_diffrn_reflns_point_group_measured_fraction_full 0.993
_diffrn_reflns_point_group_measured_fraction_max 0.993
_diffrn_reflns_theta_full 24.996
_diffrn_reflns_theta_max 24.996
_diffrn_reflns_theta_min 1.796
_diffrn_source_current 1.4
_diffrn_source_power 0.07
_diffrn_source_voltage 50.0
_diffrn_standards_number 0
_exptl_absorpt_coefficient_mu 7.572
_exptl_absorpt_correction_T_max 0.7452
_exptl_absorpt_correction_T_min 0.5769
_exptl_absorpt_correction_type multi-scan
_exptl_absorpt_process_details
;
SADABS-2016/2 (Bruker,2016/2) was used for absorption correction.
wR2(int) was 0.0684 before and 0.0482 after correction.
The Ratio of minimum to maximum transmission is 0.7742.
The \l/2 correction factor is Not present.
;
_exptl_crystal_colour yellow
_exptl_crystal_density_diffrn 2.042
_exptl_crystal_description plate
_exptl_crystal_F_000 408
_exptl_crystal_size_max 0.24
_exptl_crystal_size_mid 0.20
_exptl_crystal_size_min 0.18
_refine_diff_density_max 0.457
_refine_diff_density_min -0.475
_refine_diff_density_rms 0.056
_refine_ls_extinction_method none
_refine_ls_goodness_of_fit_ref 1.055
_refine_ls_hydrogen_treatment constr
_refine_ls_matrix_type full
_refine_ls_number_parameters 163
_refine_ls_number_reflns 2410
_refine_ls_number_restraints 0
_refine_ls_restrained_S_all 1.055
_refine_ls_R_factor_all 0.0233
_refine_ls_R_factor_gt 0.0207
_refine_ls_shift/su_max 0.001
_refine_ls_shift/su_mean 0.000
_refine_ls_structure_factor_coef Fsqd
_refine_ls_weighting_details 'w=1/[\s^2^(Fo^2^)+(0.0252P)^2^+0.4117P] where P=(Fo^2^+2Fc^2^)/3'
_refine_ls_weighting_scheme calc
_refine_ls_wR_factor_gt 0.0528
_refine_ls_wR_factor_ref 0.0541
_reflns_Friedel_coverage 0.000
_reflns_number_gt 2217
_reflns_number_total 2410
_reflns_threshold_expression 'I > 2\s(I)'
_cod_data_source_file d4cc03407d2.cif
_cod_data_source_block zn_5_0m_a
_cod_depositor_comments 'Adding full bibliography for 7133608--7133611.cif.'
_cod_database_code 7133610
_shelx_shelxl_version_number 2018/3
_shelx_space_group_comment
;
The symmetry employed for this shelxl refinement is uniquely defined
by the following loop, which should always be used as a source of
symmetry information in preference to the above space-group names.
They are only intended as comments.
;
_olex2_refinement_description
;
1. Fixed Uiso
 At 1.2 times of:
  All C(H) groups, All N(H) groups
2.a Aromatic/amide H refined with riding coordinates:
 N2(H2), C6(H6), C4(H4), C1(H1), C3(H3), C8(H8), C11(H11), C9(H9), C2(H2A),
 C10(H10)
;
_olex2_submission_special_instructions 'No special instructions were received'

loop_
_space_group_symop_operation_xyz
'x, y, z'
'-x, -y, -z'

loop_
_atom_site_label
_atom_site_type_symbol
_atom_site_fract_x
_atom_site_fract_y
_atom_site_fract_z
_atom_site_U_iso_or_equiv
_atom_site_adp_type
_atom_site_occupancy
_atom_site_site_symmetry_order
_atom_site_calc_flag
_atom_site_refinement_flags_posn
_atom_site_refinement_flags_adp
_atom_site_refinement_flags_occupancy
_atom_site_disorder_assembly
_atom_site_disorder_group
Zn1 Zn 0.37448(4) 0.75744(3) 0.28536(2) 0.03730(10) Uani 1 1 d . . . . .
Br2 Br 0.12292(4) 0.87474(4) 0.17697(3) 0.05337(10) Uani 1 1 d . . . . .
Br1 Br 0.55310(4) 0.95852(3) 0.32348(3) 0.05599(11) Uani 1 1 d . . . . .
N3 N 0.3957(3) 0.4817(3) 0.33896(17) 0.0368(4) Uani 1 1 d . . . . .
N1 N 0.5605(3) 0.6533(3) 0.15617(18) 0.0380(5) Uani 1 1 d . . . . .
N4 N 0.2480(3) 0.6959(3) 0.46768(17) 0.0397(5) Uani 1 1 d . . . . .
N2 N 0.4819(3) 0.3912(3) 0.2623(2) 0.0480(5) Uani 1 1 d . . . . .
H2 H 0.479408 0.281509 0.272059 0.058 Uiso 1 1 calc R U . . .
C6 C 0.3179(3) 0.4110(3) 0.4373(2) 0.0390(5) Uani 1 1 d . . . . .
H6 H 0.316909 0.291662 0.459751 0.047 Uiso 1 1 calc R U . . .
C7 C 0.2328(3) 0.5270(3) 0.5106(2) 0.0375(5) Uani 1 1 d . . . . .
C5 C 0.5755(3) 0.4819(3) 0.1665(2) 0.0358(5) Uani 1 1 d . . . . .
C4 C 0.6797(3) 0.3951(4) 0.0879(2) 0.0455(6) Uani 1 1 d . . . . .
H4 H 0.686931 0.275453 0.097174 0.055 Uiso 1 1 calc R U . . .
C1 C 0.6525(4) 0.7441(4) 0.0657(2) 0.0489(6) Uani 1 1 d . . . . .
H1 H 0.643777 0.863542 0.057821 0.059 Uiso 1 1 calc R U . . .
C3 C 0.7711(4) 0.4916(4) -0.0035(3) 0.0531(7) Uani 1 1 d . . . . .
H3 H 0.842037 0.437597 -0.057630 0.064 Uiso 1 1 calc R U . . .
C8 C 0.1418(3) 0.4688(4) 0.6174(2) 0.0477(6) Uani 1 1 d . . . . .
H8 H 0.133004 0.351460 0.645125 0.057 Uiso 1 1 calc R U . . .
C11 C 0.1745(4) 0.8095(4) 0.5322(2) 0.0515(7) Uani 1 1 d . . . . .
H11 H 0.186498 0.926052 0.503831 0.062 Uiso 1 1 calc R U . . .
C9 C 0.0649(4) 0.5890(5) 0.6815(2) 0.0565(8) Uani 1 1 d . . . . .
H9 H 0.002053 0.553388 0.753067 0.068 Uiso 1 1 calc R U . . .
C2 C 0.7585(4) 0.6693(4) -0.0158(3) 0.0567(7) Uani 1 1 d . . . . .
H2A H 0.820326 0.736203 -0.077569 0.068 Uiso 1 1 calc R U . . .
C10 C 0.0808(4) 0.7615(5) 0.6396(3) 0.0609(8) Uani 1 1 d . . . . .
H10 H 0.030139 0.844088 0.682202 0.073 Uiso 1 1 calc R U . . .

loop_
_atom_site_aniso_label
_atom_site_aniso_U_11
_atom_site_aniso_U_22
_atom_site_aniso_U_33
_atom_site_aniso_U_23
_atom_site_aniso_U_13
_atom_site_aniso_U_12
Zn1 0.04714(17) 0.02553(15) 0.03787(17) -0.00597(12) 0.00015(12) -0.00408(12)
Br2 0.05513(18) 0.04753(17) 0.05352(18) -0.00711(13) -0.01002(13) 0.00356(13)
Br1 0.0730(2) 0.03345(16) 0.0663(2) -0.01447(13) -0.00428(15) -0.01681(13)
N3 0.0423(11) 0.0292(10) 0.0371(11) -0.0052(9) -0.0016(9) -0.0031(8)
N1 0.0424(11) 0.0324(11) 0.0385(11) -0.0077(9) 0.0007(9) -0.0048(9)
N4 0.0450(11) 0.0380(11) 0.0352(11) -0.0072(9) -0.0002(9) -0.0055(9)
N2 0.0636(14) 0.0263(11) 0.0517(13) -0.0090(10) 0.0065(11) -0.0045(10)
C6 0.0458(13) 0.0288(12) 0.0392(13) 0.0033(10) -0.0055(11) -0.0093(10)
C7 0.0354(12) 0.0422(14) 0.0336(12) -0.0013(10) -0.0064(10) -0.0085(10)
C5 0.0395(12) 0.0315(12) 0.0367(13) -0.0091(10) -0.0059(10) -0.0013(10)
C4 0.0491(15) 0.0417(14) 0.0485(15) -0.0191(12) -0.0038(12) -0.0010(12)
C1 0.0583(16) 0.0378(14) 0.0490(16) -0.0074(12) 0.0068(13) -0.0116(12)
C3 0.0514(16) 0.0628(19) 0.0481(16) -0.0249(14) 0.0066(13) -0.0043(14)
C8 0.0438(14) 0.0585(17) 0.0369(14) 0.0018(12) -0.0022(11) -0.0137(13)
C11 0.0599(17) 0.0484(16) 0.0469(16) -0.0155(13) -0.0002(13) -0.0040(13)
C9 0.0473(15) 0.085(2) 0.0359(14) -0.0101(15) 0.0043(12) -0.0129(15)
C2 0.0613(18) 0.0599(19) 0.0486(16) -0.0128(14) 0.0143(14) -0.0178(15)
C10 0.0584(18) 0.079(2) 0.0475(17) -0.0265(16) 0.0039(14) -0.0007(16)

loop_
_atom_type_symbol
_atom_type_description
_atom_type_scat_dispersion_real
_atom_type_scat_dispersion_imag
_atom_type_scat_source
C C 0.0033 0.0016 'International Tables Vol C Tables 4.2.6.8 and 6.1.1.4'
H H 0.0000 0.0000 'International Tables Vol C Tables 4.2.6.8 and 6.1.1.4'
Br Br -0.2901 2.4595 'International Tables Vol C Tables 4.2.6.8 and 6.1.1.4'
N N 0.0061 0.0033 'International Tables Vol C Tables 4.2.6.8 and 6.1.1.4'
Zn Zn 0.2839 1.4301 'International Tables Vol C Tables 4.2.6.8 and 6.1.1.4'

loop_
_geom_angle_atom_site_label_1
_geom_angle_atom_site_label_2
_geom_angle_atom_site_label_3
_geom_angle
_geom_angle_site_symmetry_1
_geom_angle_site_symmetry_3
_geom_angle_publ_flag
Br2 Zn1 Br1 117.476(16) . . ?
N3 Zn1 Br2 111.64(6) . . ?
N3 Zn1 Br1 130.83(6) . . ?
N3 Zn1 N1 73.59(7) . . ?
N3 Zn1 N4 72.75(8) . . ?
N1 Zn1 Br2 102.86(6) . . ?
N1 Zn1 Br1 97.03(5) . . ?
N1 Zn1 N4 144.21(8) . . ?
N4 Zn1 Br2 100.51(6) . . ?
N4 Zn1 Br1 95.78(6) . . ?
N2 N3 Zn1 116.44(15) . . ?
C6 N3 Zn1 120.08(17) . . ?
C6 N3 N2 123.3(2) . . ?
C5 N1 Zn1 115.44(16) . . ?
C5 N1 C1 117.6(2) . . ?
C1 N1 Zn1 126.91(17) . . ?
C7 N4 Zn1 115.03(16) . . ?
C11 N4 Zn1 126.63(18) . . ?
C11 N4 C7 118.1(2) . . ?
N3 N2 H2 121.5 . . ?
N3 N2 C5 117.1(2) . . ?
C5 N2 H2 121.5 . . ?
N3 C6 H6 121.8 . . ?
N3 C6 C7 116.4(2) . . ?
C7 C6 H6 121.8 . . ?
N4 C7 C6 115.2(2) . . ?
N4 C7 C8 122.4(2) . . ?
C8 C7 C6 122.4(2) . . ?
N1 C5 N2 116.2(2) . . ?
N1 C5 C4 123.2(2) . . ?
N2 C5 C4 120.6(2) . . ?
C5 C4 H4 121.2 . . ?
C3 C4 C5 117.7(3) . . ?
C3 C4 H4 121.2 . . ?
N1 C1 H1 118.4 . . ?
N1 C1 C2 123.2(3) . . ?
C2 C1 H1 118.4 . . ?
C4 C3 H3 119.9 . . ?
C4 C3 C2 120.3(3) . . ?
C2 C3 H3 119.9 . . ?
C7 C8 H8 120.8 . . ?
C9 C8 C7 118.3(3) . . ?
C9 C8 H8 120.8 . . ?
N4 C11 H11 118.6 . . ?
N4 C11 C10 122.9(3) . . ?
C10 C11 H11 118.6 . . ?
C8 C9 H9 120.0 . . ?
C10 C9 C8 119.9(3) . . ?
C10 C9 H9 120.0 . . ?
C1 C2 C3 118.1(3) . . ?
C1 C2 H2A 120.9 . . ?
C3 C2 H2A 120.9 . . ?
C11 C10 H10 120.9 . . ?
C9 C10 C11 118.3(3) . . ?
C9 C10 H10 120.9 . . ?

loop_
_geom_bond_atom_site_label_1
_geom_bond_atom_site_label_2
_geom_bond_distance
_geom_bond_site_symmetry_2
_geom_bond_publ_flag
Zn1 Br2 2.3730(4) . ?
Zn1 Br1 2.4079(4) . ?
Zn1 N3 2.133(2) . ?
Zn1 N1 2.186(2) . ?
Zn1 N4 2.229(2) . ?
N3 N2 1.338(3) . ?
N3 C6 1.290(3) . ?
N1 C5 1.334(3) . ?
N1 C1 1.341(3) . ?
N4 C7 1.347(3) . ?
N4 C11 1.332(3) . ?
N2 H2 0.8600 . ?
N2 C5 1.387(3) . ?
C6 H6 0.9300 . ?
C6 C7 1.442(4) . ?
C7 C8 1.385(3) . ?
C5 C4 1.390(3) . ?
C4 H4 0.9300 . ?
C4 C3 1.366(4) . ?
C1 H1 0.9300 . ?
C1 C2 1.369(4) . ?
C3 H3 0.9300 . ?
C3 C2 1.383(4) . ?
C8 H8 0.9300 . ?
C8 C9 1.375(4) . ?
C11 H11 0.9300 . ?
C11 C10 1.385(4) . ?
C9 H9 0.9300 . ?
C9 C10 1.374(5) . ?
C2 H2A 0.9300 . ?
C10 H10 0.9300 . ?

loop_
_geom_torsion_atom_site_label_1
_geom_torsion_atom_site_label_2
_geom_torsion_atom_site_label_3
_geom_torsion_atom_site_label_4
_geom_torsion
_geom_torsion_site_symmetry_1
_geom_torsion_site_symmetry_2
_geom_torsion_site_symmetry_3
_geom_torsion_site_symmetry_4
_geom_torsion_publ_flag
Zn1 N3 N2 C5 11.4(3) . . . . ?
Zn1 N3 C6 C7 -5.4(3) . . . . ?
Zn1 N1 C5 N2 -4.6(3) . . . . ?
Zn1 N1 C5 C4 176.15(19) . . . . ?
Zn1 N1 C1 C2 -175.9(2) . . . . ?
Zn1 N4 C7 C6 6.6(3) . . . . ?
Zn1 N4 C7 C8 -173.36(19) . . . . ?
Zn1 N4 C11 C10 172.4(2) . . . . ?
N3 N2 C5 N1 -4.3(3) . . . . ?
N3 N2 C5 C4 175.0(2) . . . . ?
N3 C6 C7 N4 -1.2(3) . . . . ?
N3 C6 C7 C8 178.8(2) . . . . ?
N1 C5 C4 C3 0.4(4) . . . . ?
N1 C1 C2 C3 -0.1(5) . . . . ?
N4 C7 C8 C9 -0.1(4) . . . . ?
N4 C11 C10 C9 0.6(5) . . . . ?
N2 N3 C6 C7 179.2(2) . . . . ?
N2 C5 C4 C3 -178.8(2) . . . . ?
C6 N3 N2 C5 -173.1(2) . . . . ?
C6 C7 C8 C9 179.9(2) . . . . ?
C7 N4 C11 C10 -1.3(4) . . . . ?
C7 C8 C9 C10 -0.6(4) . . . . ?
C5 N1 C1 C2 0.5(4) . . . . ?
C5 C4 C3 C2 0.0(4) . . . . ?
C4 C3 C2 C1 -0.1(5) . . . . ?
C1 N1 C5 N2 178.7(2) . . . . ?
C1 N1 C5 C4 -0.6(4) . . . . ?
C8 C9 C10 C11 0.4(5) . . . . ?
C11 N4 C7 C6 -179.0(2) . . . . ?
C11 N4 C7 C8 1.1(4) . . . . ?
